data_2022468
loop_
_publ_author_name
'Mason, Helen E.'
'Howard, Judith A. K.'
'Sparkes, Hazel A.'

_publ_section_title
;
 Selected solid-state behaviour of three di-<i>tert</i>-butyl-substituted
 <i>N</i>-salicylideneaniline derivatives: temperature-induced phase
 transitions and chromic behaviour
;
_journal_coeditor_code WV3002
_journal_issue 10
_journal_name_full 'Acta Crystallographica Section C'
_journal_page_first 659
_journal_page_last 667
_journal_paper_doi 10.1107/S2053229621008780
_journal_volume 77
_journal_year 2021
_chemical_formula_iupac 'C21 H26 F N O'
_chemical_formula_moiety 'C21 H26 F N O'
_chemical_formula_sum 'C21 H26 F N O'
_chemical_formula_weight 327.43
_chemical_name_systematic
;
(<i>E</i>)-2,4-Di-<i>tert</i>-butyl-6-{[(4-fluorophenyl)imino]methyl}phenol
;
_space_group_crystal_system triclinic
_space_group_IT_number 2
_space_group_name_Hall '-P 1'
_space_group_name_H-M_alt 'P -1'
_atom_sites_solution_hydrogens mixed
_atom_sites_solution_primary direct
_audit_creation_method
;
Olex2 1.3
(compiled 2020.02.04 svn.rd84adfe8 for OlexSys, GUI svn.r6032)
;
_cell_angle_alpha 80.364(5)
_cell_angle_beta 81.094(4)
_cell_angle_gamma 74.507(5)
_cell_formula_units_Z 2
_cell_length_a 6.5324(3)
_cell_length_b 10.6141(8)
_cell_length_c 14.1675(9)
_cell_measurement_reflns_used 2473
_cell_measurement_temperature 100(2)
_cell_measurement_theta_max 32.5029
_cell_measurement_theta_min 2.6352
_cell_volume 926.97(10)
_computing_cell_refinement
;
CrysAlis PRO (Oxford Diffraction, 2010)
;
_computing_data_collection
;
CrysAlis PRO (Oxford Diffraction, 2010)
;
_computing_data_reduction
;
CrysAlis PRO (Oxford Diffraction, 2010)
;
_computing_molecular_graphics
;
OLEX2 (Dolomanov <i>et al.</i>,  2009)
;
_computing_publication_material
;
OLEX2 (Dolomanov <i>et al.</i>,  2009)
;
_computing_structure_refinement
;
SHELXL2018 (Sheldrick, 2015)
;
_computing_structure_solution
;
SHELXS (Sheldrick, 2008)
;
_diffrn_ambient_temperature 100(2)
_diffrn_detector_area_resol_mean 16.1511
_diffrn_measured_fraction_theta_full 0.998
_diffrn_measured_fraction_theta_max 0.999
_diffrn_measurement_device_type 'Oxford Diffraction Xcalibur Sapphire3 Gemini ultra'
_diffrn_measurement_method '\w scans'
_diffrn_radiation_monochromator graphite
_diffrn_radiation_type 'Mo K\a'
_diffrn_radiation_wavelength 0.71073
_diffrn_reflns_av_R_equivalents 0.0380
_diffrn_reflns_av_unetI/netI 0.0647
_diffrn_reflns_limit_h_max 8
_diffrn_reflns_limit_h_min -7
_diffrn_reflns_limit_k_max 13
_diffrn_reflns_limit_k_min -13
_diffrn_reflns_limit_l_max 17
_diffrn_reflns_limit_l_min -15
_diffrn_reflns_number 7178
_diffrn_reflns_theta_full 25.000
_diffrn_reflns_theta_max 26.371
_diffrn_reflns_theta_min 2.641
_diffrn_source 'Enhance (Mo) X-ray Source'
_exptl_absorpt_coefficient_mu 0.078
_exptl_absorpt_correction_T_max 1.00000
_exptl_absorpt_correction_T_min 0.87018
_exptl_absorpt_correction_type multi-scan
_exptl_absorpt_process_details
;
(CrysAlis PRO; Oxford Diffraction, 2010)
;
_exptl_crystal_colour yellow
_exptl_crystal_density_diffrn 1.173
_exptl_crystal_description block
_exptl_crystal_F_000 352
_exptl_crystal_size_max 0.38
_exptl_crystal_size_mid 0.36
_exptl_crystal_size_min 0.26
_refine_diff_density_max 0.279
_refine_diff_density_min -0.197
_refine_ls_extinction_method none
_refine_ls_goodness_of_fit_ref 1.043
_refine_ls_hydrogen_treatment mixed
_refine_ls_matrix_type full
_refine_ls_number_parameters 227
_refine_ls_number_reflns 3792
_refine_ls_number_restraints 0
_refine_ls_restrained_S_all 1.043
_refine_ls_R_factor_all 0.0843
_refine_ls_R_factor_gt 0.0541
_refine_ls_shift/su_max 0.000
_refine_ls_shift/su_mean 0.000
_refine_ls_structure_factor_coef Fsqd
_refine_ls_weighting_details 'w=1/[\s^2^(Fo^2^)+(0.0375P)^2^+0.0587P] where P=(Fo^2^+2Fc^2^)/3'
_refine_ls_weighting_scheme calc
_refine_ls_wR_factor_gt 0.0988
_refine_ls_wR_factor_ref 0.1101
_reflns_number_gt 2765
_reflns_number_total 3792
_reflns_threshold_expression 'I > 2\s(I)'
_cod_data_source_file wv3002sup1.cif
_cod_data_source_block 1A_100K
_cod_database_code 2022468
_shelx_space_group_comment
;
The symmetry employed for this shelxl refinement is uniquely defined
by the following loop, which should always be used as a source of
symmetry information in preference to the above space-group names.
They are only intended as comments.
;

loop_
_space_group_symop_operation_xyz
'x, y, z'
'-x, -y, -z'

loop_
_atom_site_type_symbol
_atom_site_label
_atom_site_fract_x
_atom_site_fract_y
_atom_site_fract_z
_atom_site_U_iso_or_equiv
_atom_site_adp_type
_atom_site_calc_flag
_atom_site_occupancy
_atom_site_disorder_assembly
_atom_site_disorder_group
F F1 -0.43318(16) 0.71941(11) -0.13456(8) 0.0341(3) Uani d 1 . .
N N1 0.1460(2) 0.73505(14) 0.10716(10) 0.0193(3) Uani d 1 . .
C C6 0.4004(2) 0.63436(17) 0.22077(12) 0.0166(4) Uani d 1 . .
C C5 0.5210(2) 0.51460(17) 0.26395(12) 0.0177(4) Uani d 1 . .
H H5 0.496704 0.434037 0.253266 0.021 Uiso calc 1 . .
C C2 0.5864(2) 0.75621(17) 0.29626(12) 0.0170(4) Uani d 1 . .
C C3 0.7022(2) 0.63411(17) 0.33586(12) 0.0169(4) Uani d 1 . .
H H3 0.807813 0.633280 0.375301 0.020 Uiso calc 1 . .
C C4 0.6751(2) 0.51175(16) 0.32204(12) 0.0157(4) Uani d 1 . .
C C1 0.4334(2) 0.75440(17) 0.23617(12) 0.0173(4) Uani d 1 . .
C C8 -0.0021(2) 0.72584(17) 0.04634(12) 0.0189(4) Uani d 1 . .
C C7 0.2494(2) 0.63086(17) 0.15637(12) 0.0178(4) Uani d 1 . .
H H7 0.226130 0.548061 0.150415 0.021 Uiso calc 1 . .
C C18 0.8113(3) 0.38311(17) 0.37083(13) 0.0195(4) Uani d 1 . .
C C9 -0.1292(3) 0.63623(18) 0.06969(13) 0.0218(4) Uani d 1 . .
H H9 -0.117031 0.576535 0.127715 0.026 Uiso calc 1 . .
C C16 0.6915(3) 0.96656(17) 0.22125(13) 0.0220(4) Uani d 1 . .
H H16A 0.582832 0.984284 0.176938 0.033 Uiso calc 1 . .
H H16B 0.827729 0.916033 0.191653 0.033 Uiso calc 1 . .
H H16C 0.709342 1.050248 0.234961 0.033 Uiso calc 1 . .
C C10 -0.2737(3) 0.63413(19) 0.00811(13) 0.0235(4) Uani d 1 . .
H H10 -0.360534 0.572898 0.023102 0.028 Uiso calc 1 . .
C C17 0.7940(3) 0.86411(18) 0.38272(14) 0.0263(4) Uani d 1 . .
H H17A 0.929421 0.812771 0.353077 0.039 Uiso calc 1 . .
H H17B 0.751724 0.815744 0.444701 0.039 Uiso calc 1 . .
H H17C 0.811646 0.949405 0.393113 0.039 Uiso calc 1 . .
C C14 0.6201(3) 0.88670(17) 0.31578(12) 0.0188(4) Uani d 1 . .
C C13 -0.0239(3) 0.81493(18) -0.03769(13) 0.0251(4) Uani d 1 . .
H H13 0.060152 0.877703 -0.052792 0.030 Uiso calc 1 . .
C C11 -0.2889(3) 0.72204(18) -0.07475(13) 0.0238(4) Uani d 1 . .
C C12 -0.1674(3) 0.81263(19) -0.09945(14) 0.0289(5) Uani d 1 . .
H H12 -0.181486 0.872258 -0.157455 0.035 Uiso calc 1 . .
C C20 1.0496(3) 0.37493(18) 0.33704(13) 0.0242(4) Uani d 1 . .
H H20A 1.087653 0.450900 0.354014 0.036 Uiso calc 1 . .
H H20B 1.075966 0.375376 0.266994 0.036 Uiso calc 1 . .
H H20C 1.136794 0.293325 0.368600 0.036 Uiso calc 1 . .
C C15 0.4108(3) 0.96707(19) 0.36626(14) 0.0268(4) Uani d 1 . .
H H15A 0.370138 0.916171 0.427347 0.040 Uiso calc 1 . .
H H15B 0.296854 0.985761 0.324589 0.040 Uiso calc 1 . .
H H15C 0.432778 1.050248 0.378886 0.040 Uiso calc 1 . .
C C21 0.7722(3) 0.38104(19) 0.48069(13) 0.0273(5) Uani d 1 . .
H H21A 0.621169 0.385042 0.502833 0.041 Uiso calc 1 . .
H H21B 0.809360 0.457200 0.497878 0.041 Uiso calc 1 . .
H H21C 0.861308 0.299554 0.511497 0.041 Uiso calc 1 . .
C C19 0.7593(3) 0.26188(18) 0.34583(16) 0.0322(5) Uani d 1 . .
H H19A 0.783536 0.262049 0.275802 0.048 Uiso calc 1 . .
H H19B 0.609189 0.263528 0.368646 0.048 Uiso calc 1 . .
H H19C 0.851584 0.182059 0.376970 0.048 Uiso calc 1 . .
O O1 0.31911(19) 0.87039(12) 0.19288(9) 0.0222(3) Uani d 1 . .
H H1 0.230(4) 0.850(2) 0.1544(18) 0.067(8) Uiso d 1 . .

loop_
_atom_site_aniso_label
_atom_site_aniso_U_11
_atom_site_aniso_U_22
_atom_site_aniso_U_33
_atom_site_aniso_U_12
_atom_site_aniso_U_13
_atom_site_aniso_U_23
F1 0.0347(6) 0.0368(7) 0.0347(7) -0.0015(5) -0.0196(5) -0.0129(6)
N1 0.0183(7) 0.0203(8) 0.0199(8) -0.0047(6) -0.0044(6) -0.0024(7)
C6 0.0153(8) 0.0192(9) 0.0160(9) -0.0062(7) -0.0007(6) -0.0021(8)
C5 0.0200(9) 0.0141(9) 0.0199(10) -0.0069(7) -0.0002(7) -0.0024(8)
C2 0.0184(9) 0.0160(9) 0.0167(9) -0.0061(7) 0.0008(7) -0.0021(8)
C3 0.0163(8) 0.0197(9) 0.0158(9) -0.0062(7) -0.0023(6) -0.0025(8)
C4 0.0168(8) 0.0152(9) 0.0150(9) -0.0058(7) 0.0005(6) -0.0006(7)
C1 0.0151(8) 0.0161(9) 0.0188(10) -0.0018(7) -0.0017(7) -0.0007(8)
C8 0.0171(9) 0.0199(9) 0.0189(10) -0.0008(7) -0.0027(7) -0.0064(8)
C7 0.0174(9) 0.0171(9) 0.0204(10) -0.0073(7) 0.0017(7) -0.0056(8)
C18 0.0198(9) 0.0158(9) 0.0218(10) -0.0042(7) -0.0029(7) 0.0001(8)
C9 0.0185(9) 0.0287(11) 0.0170(10) -0.0036(8) -0.0017(7) -0.0033(8)
C16 0.0230(9) 0.0160(9) 0.0281(11) -0.0067(7) -0.0039(7) -0.0022(8)
C10 0.0184(9) 0.0297(11) 0.0247(10) -0.0072(8) 0.0014(7) -0.0113(9)
C17 0.0343(11) 0.0176(10) 0.0314(11) -0.0076(8) -0.0126(8) -0.0057(9)
C14 0.0235(9) 0.0138(9) 0.0210(10) -0.0053(7) -0.0062(7) -0.0033(8)
C13 0.0300(10) 0.0189(10) 0.0275(11) -0.0059(8) -0.0091(8) -0.0012(9)
C11 0.0194(9) 0.0271(11) 0.0248(11) 0.0036(8) -0.0099(7) -0.0119(9)
C12 0.0345(11) 0.0232(11) 0.0287(11) -0.0021(9) -0.0141(8) -0.0008(9)
C20 0.0227(9) 0.0191(10) 0.0289(11) -0.0033(7) -0.0020(7) -0.0016(8)
C15 0.0326(10) 0.0214(10) 0.0276(11) -0.0054(8) -0.0037(8) -0.0087(9)
C21 0.0269(10) 0.0256(11) 0.0220(11) 0.0008(8) -0.0026(7) 0.0053(9)
C19 0.0347(11) 0.0157(10) 0.0480(14) -0.0057(8) -0.0176(9) 0.0022(10)
O1 0.0244(7) 0.0138(6) 0.0289(8) -0.0028(5) -0.0114(5) -0.0003(6)

loop_
_atom_type_symbol
_atom_type_description
_atom_type_scat_dispersion_real
_atom_type_scat_dispersion_imag
_atom_type_scat_source
C C 0.0033 0.0016 'International Tables Vol C Tables 4.2.6.8 and 6.1.1.4'
H H 0.0000 0.0000 'International Tables Vol C Tables 4.2.6.8 and 6.1.1.4'
F F 0.0171 0.0103 'International Tables Vol C Tables 4.2.6.8 and 6.1.1.4'
N N 0.0061 0.0033 'International Tables Vol C Tables 4.2.6.8 and 6.1.1.4'
O O 0.0106 0.0060 'International Tables Vol C Tables 4.2.6.8 and 6.1.1.4'

loop_
_geom_angle_atom_site_label_1
_geom_angle_atom_site_label_2
_geom_angle_atom_site_label_3
_geom_angle_site_symmetry_1
_geom_angle_site_symmetry_3
_geom_angle
_geom_angle_publ_flag
C7 N1 C8 . . 120.33(16) ?
C5 C6 C1 . . 120.21(15) ?
C5 C6 C7 . . 118.57(16) ?
C1 C6 C7 . . 121.15(15) ?
C6 C5 H5 . . 119.4 ?
C4 C5 C6 . . 121.10(17) ?
C4 C5 H5 . . 119.4 ?
C3 C2 C1 . . 116.26(16) ?
C3 C2 C14 . . 122.59(15) ?
C1 C2 C14 . . 121.15(14) ?
C2 C3 H3 . . 117.5 ?
C2 C3 C4 . . 125.01(16) ?
C4 C3 H3 . . 117.5 ?
C5 C4 C3 . . 116.80(15) ?
C5 C4 C18 . . 123.02(16) ?
C3 C4 C18 . . 120.17(15) ?
C6 C1 C2 . . 120.59(14) ?
O1 C1 C6 . . 120.16(15) ?
O1 C1 C2 . . 119.24(16) ?
C9 C8 N1 . . 122.77(15) ?
C9 C8 C13 . . 119.78(16) ?
C13 C8 N1 . . 117.39(16) ?
N1 C7 C6 . . 122.81(17) ?
N1 C7 H7 . . 118.6 ?
C6 C7 H7 . . 118.6 ?
C4 C18 C20 . . 109.36(14) ?
C21 C18 C4 . . 109.72(14) ?
C21 C18 C20 . . 109.01(14) ?
C19 C18 C4 . . 111.96(14) ?
C19 C18 C20 . . 108.05(15) ?
C19 C18 C21 . . 108.67(15) ?
C8 C9 H9 . . 120.0 ?
C10 C9 C8 . . 119.91(17) ?
C10 C9 H9 . . 120.0 ?
H16A C16 H16B . . 109.5 ?
H16A C16 H16C . . 109.5 ?
H16B C16 H16C . . 109.5 ?
C14 C16 H16A . . 109.5 ?
C14 C16 H16B . . 109.5 ?
C14 C16 H16C . . 109.5 ?
C9 C10 H10 . . 120.6 ?
C11 C10 C9 . . 118.76(18) ?
C11 C10 H10 . . 120.6 ?
H17A C17 H17B . . 109.5 ?
H17A C17 H17C . . 109.5 ?
H17B C17 H17C . . 109.5 ?
C14 C17 H17A . . 109.5 ?
C14 C17 H17B . . 109.5 ?
C14 C17 H17C . . 109.5 ?
C2 C14 C16 . . 110.64(14) ?
C2 C14 C17 . . 111.82(14) ?
C2 C14 C15 . . 109.58(14) ?
C16 C14 C15 . . 110.44(14) ?
C17 C14 C16 . . 107.11(15) ?
C17 C14 C15 . . 107.17(15) ?
C8 C13 H13 . . 119.8 ?
C12 C13 C8 . . 120.38(18) ?
C12 C13 H13 . . 119.8 ?
F1 C11 C10 . . 118.13(17) ?
F1 C11 C12 . . 119.07(16) ?
C10 C11 C12 . . 122.80(17) ?
C13 C12 H12 . . 120.8 ?
C11 C12 C13 . . 118.35(17) ?
C11 C12 H12 . . 120.8 ?
C18 C20 H20A . . 109.5 ?
C18 C20 H20B . . 109.5 ?
C18 C20 H20C . . 109.5 ?
H20A C20 H20B . . 109.5 ?
H20A C20 H20C . . 109.5 ?
H20B C20 H20C . . 109.5 ?
C14 C15 H15A . . 109.5 ?
C14 C15 H15B . . 109.5 ?
C14 C15 H15C . . 109.5 ?
H15A C15 H15B . . 109.5 ?
H15A C15 H15C . . 109.5 ?
H15B C15 H15C . . 109.5 ?
C18 C21 H21A . . 109.5 ?
C18 C21 H21B . . 109.5 ?
C18 C21 H21C . . 109.5 ?
H21A C21 H21B . . 109.5 ?
H21A C21 H21C . . 109.5 ?
H21B C21 H21C . . 109.5 ?
C18 C19 H19A . . 109.5 ?
C18 C19 H19B . . 109.5 ?
C18 C19 H19C . . 109.5 ?
H19A C19 H19B . . 109.5 ?
H19A C19 H19C . . 109.5 ?
H19B C19 H19C . . 109.5 ?
C1 O1 H1 . . 107.1(15) ?

loop_
_geom_bond_atom_site_label_1
_geom_bond_atom_site_label_2
_geom_bond_site_symmetry_2
_geom_bond_distance
_geom_bond_publ_flag
F1 C11 . 1.370(2) ?
N1 C8 . 1.423(2) ?
N1 C7 . 1.286(2) ?
C6 C5 . 1.402(2) ?
C6 C1 . 1.404(2) ?
C6 C7 . 1.455(2) ?
C5 H5 . 0.9500 ?
C5 C4 . 1.387(2) ?
C2 C3 . 1.390(2) ?
C2 C1 . 1.415(2) ?
C2 C14 . 1.534(2) ?
C3 H3 . 0.9500 ?
C3 C4 . 1.406(2) ?
C4 C18 . 1.536(2) ?
C1 O1 . 1.3592(19) ?
C8 C9 . 1.391(3) ?
C8 C13 . 1.391(2) ?
C7 H7 . 0.9500 ?
C18 C20 . 1.540(2) ?
C18 C21 . 1.535(2) ?
C18 C19 . 1.523(3) ?
C9 H9 . 0.9500 ?
C9 C10 . 1.388(2) ?
C16 H16A . 0.9800 ?
C16 H16B . 0.9800 ?
C16 H16C . 0.9800 ?
C16 C14 . 1.539(2) ?
C10 H10 . 0.9500 ?
C10 C11 . 1.371(3) ?
C17 H17A . 0.9800 ?
C17 H17B . 0.9800 ?
C17 H17C . 0.9800 ?
C17 C14 . 1.536(2) ?
C14 C15 . 1.545(2) ?
C13 H13 . 0.9500 ?
C13 C12 . 1.385(2) ?
C11 C12 . 1.373(3) ?
C12 H12 . 0.9500 ?
C20 H20A . 0.9800 ?
C20 H20B . 0.9800 ?
C20 H20C . 0.9800 ?
C15 H15A . 0.9800 ?
C15 H15B . 0.9800 ?
C15 H15C . 0.9800 ?
C21 H21A . 0.9800 ?
C21 H21B . 0.9800 ?
C21 H21C . 0.9800 ?
C19 H19A . 0.9800 ?
C19 H19B . 0.9800 ?
C19 H19C . 0.9800 ?
O1 H1 . 0.94(3) ?

loop_
_geom_hbond_atom_site_label_D
_geom_hbond_atom_site_label_H
_geom_hbond_atom_site_label_A
_geom_hbond_site_symmetry_A
_geom_hbond_distance_DH
_geom_hbond_distance_HA
_geom_hbond_distance_DA
_geom_hbond_angle_DHA
_geom_hbond_publ_flag
O1 H1 N1 . 0.94(3) 1.72(3) 2.587(2) 151(2) yes

loop_
_geom_torsion_atom_site_label_1
_geom_torsion_atom_site_label_2
_geom_torsion_atom_site_label_3
_geom_torsion_atom_site_label_4
_geom_torsion_site_symmetry_1
_geom_torsion_site_symmetry_2
_geom_torsion_site_symmetry_3
_geom_torsion_site_symmetry_4
_geom_torsion
_geom_torsion_publ_flag
F1 C11 C12 C13 . . . . 179.32(15) ?
N1 C8 C9 C10 . . . . 178.67(15) ?
N1 C8 C13 C12 . . . . -179.09(16) ?
C6 C5 C4 C3 . . . . 0.6(2) ?
C6 C5 C4 C18 . . . . -179.95(15) ?
C5 C6 C1 C2 . . . . -0.8(2) ?
C5 C6 C1 O1 . . . . 178.83(14) ?
C5 C6 C7 N1 . . . . -173.76(15) ?
C5 C4 C18 C20 . . . . 120.93(18) ?
C5 C4 C18 C21 . . . . -119.54(18) ?
C5 C4 C18 C19 . . . . 1.2(2) ?
C2 C3 C4 C5 . . . . 0.3(3) ?
C2 C3 C4 C18 . . . . -179.23(15) ?
C3 C2 C1 C6 . . . . 1.5(2) ?
C3 C2 C1 O1 . . . . -178.09(15) ?
C3 C2 C14 C16 . . . . 119.41(17) ?
C3 C2 C14 C17 . . . . 0.1(2) ?
C3 C2 C14 C15 . . . . -118.58(17) ?
C3 C4 C18 C20 . . . . -59.6(2) ?
C3 C4 C18 C21 . . . . 59.9(2) ?
C3 C4 C18 C19 . . . . -179.34(15) ?
C1 C6 C5 C4 . . . . -0.3(2) ?
C1 C6 C7 N1 . . . . 3.2(3) ?
C1 C2 C3 C4 . . . . -1.3(2) ?
C1 C2 C14 C16 . . . . -60.64(19) ?
C1 C2 C14 C17 . . . . -179.95(15) ?
C1 C2 C14 C15 . . . . 61.4(2) ?
C8 N1 C7 C6 . . . . -179.10(15) ?
C8 C9 C10 C11 . . . . -0.5(2) ?
C8 C13 C12 C11 . . . . 1.0(3) ?
C7 N1 C8 C9 . . . . 35.5(2) ?
C7 N1 C8 C13 . . . . -147.21(16) ?
C7 C6 C5 C4 . . . . 176.67(15) ?
C7 C6 C1 C2 . . . . -177.70(15) ?
C7 C6 C1 O1 . . . . 1.9(2) ?
C9 C8 C13 C12 . . . . -1.7(3) ?
C9 C10 C11 F1 . . . . -179.59(15) ?
C9 C10 C11 C12 . . . . -0.2(3) ?
C10 C11 C12 C13 . . . . -0.1(3) ?
C14 C2 C3 C4 . . . . 178.65(15) ?
C14 C2 C1 C6 . . . . -178.43(15) ?
C14 C2 C1 O1 . . . . 2.0(2) ?
C13 C8 C9 C10 . . . . 1.4(2) ?

_cod_database_fobs_code 2022468
